data_7710400
loop_
_publ_author_name
'Fujiwara, Yusuke'
'Takayama, Tomoaki'
'Nakazawa, Jun'
'Okamura, Masaya'
'Hikichi, Shiro'

_publ_section_title
;
 Development of a novel scorpionate ligand with 6-methylpyridine and
 comparison of structural and electronic properties of nickel(II)
 complexes with related tris(azolyl)borates
;
_journal_name_full 'Dalton Transactions'
_journal_paper_doi 10.1039/D2DT01548J
_journal_year 2022
_chemical_formula_moiety 'C20 H23 B Cl2 Co N2 O'
_chemical_formula_sum 'C20 H23 B Cl2 Co N2 O'
_chemical_formula_weight 448.04
_space_group_crystal_system monoclinic
_space_group_IT_number 14
_space_group_name_Hall '-P 2ybc'
_space_group_name_H-M_alt 'P 1 21/c 1'
_atom_sites_solution_hydrogens geom
_atom_sites_solution_primary iterative
_audit_creation_date 2022-01-17
_audit_creation_method
;
Olex2 1.5
(compiled 2021.07.19 svn.r715e62df for OlexSys, GUI svn.r6380)
;
_audit_update_record
;
2022-05-16 deposited with the CCDC.	2022-05-30 downloaded from the CCDC.
;
_cell_angle_alpha 90
_cell_angle_beta 108.356(3)
_cell_angle_gamma 90
_cell_formula_units_Z 4
_cell_length_a 7.3720(2)
_cell_length_b 26.7621(6)
_cell_length_c 11.1119(3)
_cell_measurement_reflns_used 17438
_cell_measurement_temperature 90
_cell_measurement_theta_max 76.2530
_cell_measurement_theta_min 3.2230
_cell_volume 2080.72(10)
_computing_cell_refinement 'CrysAlisPro 1.171.41.114a (Rigaku OD, 2021)'
_computing_data_collection 'CrysAlisPro 1.171.41.114a (Rigaku OD, 2021)'
_computing_data_reduction 'CrysAlisPro 1.171.41.114a (Rigaku OD, 2021)'
_computing_molecular_graphics 'Olex2 1.5 (Dolomanov et al., 2009)'
_computing_publication_material 'Olex2 1.5 (Dolomanov et al., 2009)'
_computing_structure_refinement 'SHELXL 2018/3 (Sheldrick, 2015)'
_computing_structure_solution 'olex2.solve 1.5 (Bourhis et al., 2015)'
_diffrn_ambient_temperature 90.00
_diffrn_detector_area_resol_mean 10.0000
_diffrn_detector_type HyPix
_diffrn_measured_fraction_theta_full 1.000
_diffrn_measured_fraction_theta_max 0.974
_diffrn_measurement_details
;
List of Runs (angles in degrees, time in seconds):

  # Type    Start    End  Width  t~exp~   \w     \q     \k     \f   Frames
#--------------------------------------------------------------------------
  1  \w     98.00 171.00   0.50    0.05    --  104.15  45.00 150.00  146
  2  \w    103.00 129.00   0.50    0.05    --  104.15  45.00 -30.00   52
  3  \w    109.00 149.00   0.50    0.05    --  104.15  75.00-150.00   80
  4  \w     57.00 102.00   0.50    0.05    --   46.17  75.00-150.00   90
  5  \w    -62.00  -5.00   0.50    0.05    --  -46.17  75.00-150.00  114
  6  \w    -19.00  23.00   0.50    0.05    --  -46.17  19.00-180.00   84
  7  \w    -18.00  29.00   0.50    0.05    --  -46.17  19.00-150.00   94
  8  \w    -19.00  29.00   0.50    0.05    --  -46.17  19.00   0.00   96
  9  \w    -59.00   8.00   0.50    0.05    --  -46.17  57.00  60.00  134
 10  \w    -13.00  28.00   0.50    0.05    --  -46.17  19.00 120.00   82
 11  \w    -19.00  29.00   0.50    0.05    --  -46.17  19.00  90.00   96
 12  \w    -90.00 -65.00   0.50    0.05    -- -102.00  75.00-150.00   50
 13  \w    -67.00 -29.00   0.50    0.05    -- -102.00  61.00-180.00   76
 14  \w    -62.00 -29.00   0.50    0.05    -- -102.00  61.00 -90.00   66
 15  \w    -68.00 -31.00   0.50    0.05    -- -102.00  61.00  30.00   74
 16  \w    -70.00 -29.00   0.50    0.05    -- -102.00  61.00  60.00   82
 17  \w    -64.00 -34.00   0.50    0.05    -- -102.00  61.00  90.00   60
 18  \w    -62.00 -29.00   0.50    0.05    -- -102.00 125.00  30.00   66
 19  \w   -104.00 -74.00   0.50    0.05    -- -102.00 125.00  30.00   60
 20  \w   -116.00 -91.00   0.50    0.05    -- -102.00 -61.00   0.00   50
 21  \w   -169.00-129.00   0.50    0.05    -- -102.00 -61.00   0.00   80
 22  \w   -172.00 -89.00   0.50    0.05    -- -102.00 -45.00 -60.00  166
 23  \w   -171.00 -90.00   0.50    0.05    -- -102.00 -45.00 -30.00  162
 24  \w   -154.00 -89.00   0.50    0.05    -- -102.00 -15.00 -30.00  130
 25  \w   -173.00 -89.00   0.50    0.05    -- -102.00 -30.00  30.00  168
 26  \w   -154.00-118.00   0.50    0.05    -- -102.00 -75.00  81.00   72
 27  \w    -95.00 -70.00   0.50    0.05    --  -46.17 -75.00  81.00   50
 28  \w    -23.00  22.00   0.50    0.05    --   46.17 -19.00-180.00   90
 29  \w     36.00  73.00   0.50    0.05    --  104.15 -77.00-150.00   74
 30  \w     85.00 127.00   0.50    0.05    --  104.15 -77.00-150.00   84
 31  \w    -23.00  39.00   0.50    0.05    --   46.17 -75.00  81.00  124
 32  \w     33.00  75.00   0.50    0.05    --  104.15 -75.00  81.00   84
 33  \w     79.00 108.00   0.50    0.05    --  104.15 -75.00  81.00   58
 34  \w     35.00  75.00   0.50    0.05    --  104.15 -61.00  90.00   80
 35  \w     47.00 106.00   0.50    0.05    --  104.15 -94.00 -30.00  118
 36  \w     71.00 105.00   0.50    0.05    --  104.15 -94.00 -90.00   68
 37  \w     33.00 103.00   0.50    0.05    --  104.15-125.00 -90.00  140
 38  \w     39.00  64.00   0.50    0.05    --  104.15-125.00-120.00   50
 39  \w     51.00  86.00   0.50    0.05    --  104.15 -94.00-180.00   70
 40  \w     81.00 106.00   0.50    0.05    --  104.15-125.00-120.00   50
 41  \w     37.00  63.00   0.50    0.05    --  104.15 -94.00  30.00   52
 42  \w     75.00 102.00   0.50    0.05    --  104.15 -94.00  30.00   54
;
_diffrn_measurement_device 'four-circle diffractometer'
_diffrn_measurement_device_type 'XtaLAB Synergy R, DW system, HyPix'
_diffrn_measurement_method '\w scans'
_diffrn_radiation_type CuK\a
_diffrn_radiation_wavelength 1.54184
_diffrn_reflns_av_R_equivalents 0.0336
_diffrn_reflns_av_unetI/netI 0.0199
_diffrn_reflns_Laue_measured_fraction_full 1.000
_diffrn_reflns_Laue_measured_fraction_max 0.974
_diffrn_reflns_limit_h_max 9
_diffrn_reflns_limit_h_min -8
_diffrn_reflns_limit_k_max 33
_diffrn_reflns_limit_k_min -33
_diffrn_reflns_limit_l_max 13
_diffrn_reflns_limit_l_min -13
_diffrn_reflns_number 27044
_diffrn_reflns_point_group_measured_fraction_full 1.000
_diffrn_reflns_point_group_measured_fraction_max 0.974
_diffrn_reflns_theta_full 67.684
_diffrn_reflns_theta_max 76.516
_diffrn_reflns_theta_min 3.303
_exptl_absorpt_coefficient_mu 8.917
_exptl_absorpt_correction_T_max 1.00000
_exptl_absorpt_correction_T_min 0.74143
_exptl_absorpt_correction_type multi-scan
_exptl_absorpt_process_details
;
CrysAlisPro 1.171.41.114a (Rigaku Oxford Diffraction, 2021)
Empirical absorption correction using spherical harmonics,
implemented in SCALE3 ABSPACK scaling algorithm.
;
_exptl_crystal_colour 'clear light blue'
_exptl_crystal_colour_lustre clear
_exptl_crystal_colour_modifier light
_exptl_crystal_colour_primary blue
_exptl_crystal_density_diffrn 1.430
_exptl_crystal_description block
_exptl_crystal_F_000 924
_exptl_crystal_size_max 0.392
_exptl_crystal_size_mid 0.289
_exptl_crystal_size_min 0.266
_refine_diff_density_max 0.429
_refine_diff_density_min -0.555
_refine_diff_density_rms 0.063
_refine_ls_extinction_method none
_refine_ls_goodness_of_fit_ref 1.096
_refine_ls_hydrogen_treatment constr
_refine_ls_matrix_type full
_refine_ls_number_parameters 247
_refine_ls_number_reflns 4250
_refine_ls_number_restraints 0
_refine_ls_restrained_S_all 1.096
_refine_ls_R_factor_all 0.0331
_refine_ls_R_factor_gt 0.0323
_refine_ls_shift/su_max 0.001
_refine_ls_shift/su_mean 0.000
_refine_ls_structure_factor_coef Fsqd
_refine_ls_weighting_details 'w=1/[\s^2^(Fo^2^)+(0.0338P)^2^+2.2650P] where P=(Fo^2^+2Fc^2^)/3'
_refine_ls_weighting_scheme calc
_refine_ls_wR_factor_gt 0.0795
_refine_ls_wR_factor_ref 0.0800
_reflns_Friedel_coverage 0.000
_reflns_number_gt 4157
_reflns_number_total 4250
_reflns_threshold_expression 'I > 2\s(I)'
_cod_data_source_file d2dt01548j2.cif
_cod_data_source_block '[CoCl2[PhB(OEt)(pyMe)(HpyMe)]]'
_cod_database_code 7710400
_shelx_shelxl_version_number 2018/3
_shelx_space_group_comment
;
The symmetry employed for this shelxl refinement is uniquely defined
by the following loop, which should always be used as a source of
symmetry information in preference to the above space-group names.
They are only intended as comments.
;
_shelx_estimated_absorpt_t_max 0.200
_shelx_estimated_absorpt_t_min 0.128
_olex2_refinement_description
;
1. Fixed Uiso
 At 1.2 times of:
  All C(H) groups, All C(H,H) groups, All N(H) groups
 At 1.5 times of:
  All C(H,H,H) groups
2.a Secondary CH2 refined with riding coordinates:
 C19(H19A,H19B)
2.b Aromatic/amide H refined with riding coordinates:
 N2(H2), C2(H2A), C4(H4), C12(H12), C3(H3), C14(H14), C13(H13), C16(H16),
 C15(H15), C9(H9), C7(H7), C8(H8)
2.c Idealised Me refined as rotating group:
 C17(H17A,H17B,H17C), C20(H20A,H20B,H20C), C18(H18A,H18B,H18C)
;
_olex2_submission_special_instructions 'No special instructions were received'
_oxdiff_exptl_absorpt_empirical_details
;
Empirical correction (ABSPACK) includes:
- Absorption correction using spherical harmonics
- Frame scaling
;

loop_
_space_group_symop_operation_xyz
'x, y, z'
'-x, y+1/2, -z+1/2'
'-x, -y, -z'
'x, -y-1/2, z-1/2'

loop_
_atom_site_label
_atom_site_type_symbol
_atom_site_fract_x
_atom_site_fract_y
_atom_site_fract_z
_atom_site_U_iso_or_equiv
_atom_site_adp_type
_atom_site_occupancy
_atom_site_site_symmetry_order
_atom_site_calc_flag
_atom_site_refinement_flags_posn
_atom_site_refinement_flags_adp
_atom_site_refinement_flags_occupancy
_atom_site_disorder_assembly
_atom_site_disorder_group
Co1 Co 0.30021(4) 0.64013(2) 0.44660(3) 0.01051(9) Uani 1 1 d . . . . .
Cl2 Cl 0.38101(7) 0.71868(2) 0.40827(5) 0.02041(12) Uani 1 1 d . . . . .
Cl1 Cl 0.05385(6) 0.61003(2) 0.28912(4) 0.01841(11) Uani 1 1 d . . . . .
O1 O 0.28151(18) 0.64647(5) 0.62046(12) 0.0115(3) Uani 1 1 d . . . . .
N1 N 0.5139(2) 0.59169(6) 0.52684(15) 0.0105(3) Uani 1 1 d . . . . .
N2 N 0.5889(2) 0.70820(6) 0.72808(16) 0.0151(3) Uani 1 1 d . . . . .
H2 H 0.489937 0.712246 0.659544 0.018 Uiso 1 1 calc R U . . .
C1 C 0.6103(2) 0.56553(7) 0.46202(18) 0.0120(4) Uani 1 1 d . . . . .
C2 C 0.7402(3) 0.52885(7) 0.52261(19) 0.0156(4) Uani 1 1 d . . . . .
H2A H 0.806914 0.510385 0.476808 0.019 Uiso 1 1 calc R U . . .
C5 C 0.5455(3) 0.58401(7) 0.65315(18) 0.0120(4) Uani 1 1 d . . . . .
C17 C 0.5706(3) 0.57847(7) 0.32509(19) 0.0160(4) Uani 1 1 d . . . . .
H17A H 0.454365 0.561293 0.274206 0.024 Uiso 1 1 calc R U . . .
H17B H 0.678574 0.567935 0.297509 0.024 Uiso 1 1 calc R U . . .
H17C H 0.552953 0.614665 0.313904 0.024 Uiso 1 1 calc R U . . .
C4 C 0.6760(3) 0.54740(7) 0.71564(19) 0.0159(4) Uani 1 1 d . . . . .
H4 H 0.699167 0.541712 0.803599 0.019 Uiso 1 1 calc R U . . .
C12 C 0.2992(3) 0.54488(8) 0.81597(19) 0.0185(4) Uani 1 1 d . . . . .
H12 H 0.311732 0.526011 0.746592 0.022 Uiso 1 1 calc R U . . .
C3 C 0.7721(3) 0.51929(7) 0.6502(2) 0.0182(4) Uani 1 1 d . . . . .
H3 H 0.858692 0.493812 0.692254 0.022 Uiso 1 1 calc R U . . .
C19 C 0.1426(3) 0.67831(7) 0.64909(18) 0.0146(4) Uani 1 1 d . . . . .
H19A H 0.140689 0.711344 0.608593 0.017 Uiso 1 1 calc R U . . .
H19B H 0.178228 0.683383 0.741882 0.017 Uiso 1 1 calc R U . . .
C11 C 0.3600(3) 0.59451(7) 0.82934(18) 0.0142(4) Uani 1 1 d . . . . .
C14 C 0.1962(3) 0.54955(9) 1.0010(2) 0.0244(5) Uani 1 1 d . . . . .
H14 H 0.139778 0.534574 1.058089 0.029 Uiso 1 1 calc R U . . .
C10 C 0.6003(3) 0.66433(7) 0.78975(18) 0.0145(4) Uani 1 1 d . . . . .
C13 C 0.2207(3) 0.52199(9) 0.9009(2) 0.0241(5) Uani 1 1 d . . . . .
H13 H 0.184262 0.487815 0.890616 0.029 Uiso 1 1 calc R U . . .
C16 C 0.3367(3) 0.62094(8) 0.93276(19) 0.0191(4) Uani 1 1 d . . . . .
H16 H 0.378105 0.654704 0.945891 0.023 Uiso 1 1 calc R U . . .
C15 C 0.2544(3) 0.59877(9) 1.0165(2) 0.0241(5) Uani 1 1 d . . . . .
H15 H 0.238319 0.617692 1.084779 0.029 Uiso 1 1 calc R U . . .
C6 C 0.7147(3) 0.74678(8) 0.7609(2) 0.0221(5) Uani 1 1 d . . . . .
C9 C 0.7598(3) 0.65843(9) 0.8971(2) 0.0240(5) Uani 1 1 d . . . . .
H9 H 0.775448 0.628588 0.945612 0.029 Uiso 1 1 calc R U . . .
C20 C -0.0521(3) 0.65479(9) 0.6011(2) 0.0253(5) Uani 1 1 d . . . . .
H20A H -0.080174 0.646001 0.511467 0.038 Uiso 1 1 calc R U . . .
H20B H -0.148245 0.678490 0.610302 0.038 Uiso 1 1 calc R U . . .
H20C H -0.054914 0.624560 0.650245 0.038 Uiso 1 1 calc R U . . .
C7 C 0.8732(3) 0.74015(9) 0.8650(2) 0.0288(5) Uani 1 1 d . . . . .
H7 H 0.967107 0.765678 0.890094 0.035 Uiso 1 1 calc R U . . .
C18 C 0.6673(4) 0.79275(9) 0.6815(2) 0.0333(6) Uani 1 1 d . . . . .
H18A H 0.644617 0.783941 0.592364 0.050 Uiso 1 1 calc R U . . .
H18B H 0.774051 0.816372 0.708843 0.050 Uiso 1 1 calc R U . . .
H18C H 0.552090 0.808186 0.691090 0.050 Uiso 1 1 calc R U . . .
C8 C 0.8953(3) 0.69603(10) 0.9331(2) 0.0309(5) Uani 1 1 d . . . . .
H8 H 1.004703 0.691485 1.005403 0.037 Uiso 1 1 calc R U . . .
B1 B 0.4391(3) 0.62134(8) 0.72557(19) 0.0111(4) Uani 1 1 d . . . . .

loop_
_atom_site_aniso_label
_atom_site_aniso_U_11
_atom_site_aniso_U_22
_atom_site_aniso_U_33
_atom_site_aniso_U_23
_atom_site_aniso_U_13
_atom_site_aniso_U_12
Co1 0.01072(16) 0.01136(15) 0.00948(15) 0.00169(11) 0.00321(12) 0.00258(11)
Cl2 0.0244(2) 0.0151(2) 0.0244(2) 0.00608(18) 0.0115(2) 0.00028(18)
Cl1 0.0137(2) 0.0231(2) 0.0152(2) -0.00244(18) -0.00003(17) 0.00358(17)
O1 0.0109(6) 0.0138(6) 0.0103(6) 0.0007(5) 0.0042(5) 0.0030(5)
N1 0.0080(7) 0.0101(7) 0.0132(7) -0.0017(6) 0.0030(6) -0.0014(6)
N2 0.0147(8) 0.0158(8) 0.0170(8) -0.0060(6) 0.0080(6) -0.0034(6)
C1 0.0082(8) 0.0123(8) 0.0150(9) -0.0031(7) 0.0030(7) -0.0014(7)
C2 0.0113(9) 0.0144(9) 0.0197(10) -0.0045(8) 0.0030(7) 0.0017(7)
C5 0.0108(8) 0.0111(8) 0.0128(9) -0.0008(7) 0.0018(7) -0.0016(7)
C17 0.0153(9) 0.0173(9) 0.0167(10) -0.0011(8) 0.0068(8) 0.0026(7)
C4 0.0164(9) 0.0140(9) 0.0142(9) 0.0008(7) 0.0001(7) 0.0016(7)
C12 0.0200(10) 0.0208(10) 0.0142(9) 0.0016(8) 0.0046(8) -0.0027(8)
C3 0.0144(9) 0.0138(9) 0.0229(10) 0.0009(8) 0.0009(8) 0.0050(7)
C19 0.0151(9) 0.0153(9) 0.0150(9) -0.0003(7) 0.0073(7) 0.0048(7)
C11 0.0127(9) 0.0179(9) 0.0102(9) 0.0033(7) 0.0011(7) 0.0026(7)
C14 0.0179(10) 0.0403(13) 0.0138(10) 0.0145(9) 0.0032(8) 0.0006(9)
C10 0.0128(9) 0.0163(9) 0.0158(9) -0.0057(7) 0.0064(7) 0.0008(7)
C13 0.0219(11) 0.0260(11) 0.0226(11) 0.0085(9) 0.0044(9) -0.0058(9)
C16 0.0209(10) 0.0213(10) 0.0138(9) 0.0021(8) 0.0036(8) 0.0018(8)
C15 0.0251(11) 0.0371(13) 0.0115(9) 0.0053(9) 0.0075(8) 0.0084(9)
C6 0.0234(11) 0.0228(10) 0.0265(11) -0.0125(9) 0.0170(9) -0.0109(9)
C9 0.0191(10) 0.0261(11) 0.0220(11) -0.0068(9) -0.0004(9) 0.0053(9)
C20 0.0185(11) 0.0277(11) 0.0342(12) -0.0070(10) 0.0145(9) -0.0028(9)
C7 0.0200(11) 0.0340(13) 0.0350(13) -0.0206(11) 0.0122(10) -0.0114(9)
C18 0.0516(16) 0.0223(11) 0.0323(13) -0.0082(10) 0.0221(12) -0.0191(11)
C8 0.0148(10) 0.0405(14) 0.0318(13) -0.0175(11) -0.0007(9) 0.0023(9)
B1 0.0104(9) 0.0121(9) 0.0094(9) 0.0003(8) 0.0015(7) 0.0011(8)

loop_
_atom_type_symbol
_atom_type_description
_atom_type_scat_dispersion_real
_atom_type_scat_dispersion_imag
_atom_type_scat_source
C C 0.0181 0.0091 'International Tables Vol C Tables 4.2.6.8 and 6.1.1.4'
H H 0.0000 0.0000 'International Tables Vol C Tables 4.2.6.8 and 6.1.1.4'
B B 0.0090 0.0039 'International Tables Vol C Tables 4.2.6.8 and 6.1.1.4'
Cl Cl 0.3639 0.7018 'International Tables Vol C Tables 4.2.6.8 and 6.1.1.4'
Co Co -2.3653 3.6143 'International Tables Vol C Tables 4.2.6.8 and 6.1.1.4'
N N 0.0311 0.0180 'International Tables Vol C Tables 4.2.6.8 and 6.1.1.4'
O O 0.0492 0.0322 'International Tables Vol C Tables 4.2.6.8 and 6.1.1.4'

loop_
_geom_angle_atom_site_label_1
_geom_angle_atom_site_label_2
_geom_angle_atom_site_label_3
_geom_angle
_geom_angle_site_symmetry_1
_geom_angle_site_symmetry_3
_geom_angle_publ_flag
Cl1 Co1 Cl2 112.61(2) . . ?
O1 Co1 Cl2 101.93(4) . . ?
O1 Co1 Cl1 120.22(4) . . ?
O1 Co1 N1 84.77(6) . . ?
N1 Co1 Cl2 117.71(5) . . ?
N1 Co1 Cl1 116.27(5) . . ?
C19 O1 Co1 122.43(11) . . ?
C19 O1 B1 121.04(14) . . ?
B1 O1 Co1 116.03(10) . . ?
C1 N1 Co1 124.34(13) . . ?
C1 N1 C5 121.41(16) . . ?
C5 N1 Co1 114.07(12) . . ?
C10 N2 H2 116.7 . . ?
C10 N2 C6 126.69(19) . . ?
C6 N2 H2 116.7 . . ?
N1 C1 C2 120.30(17) . . ?
N1 C1 C17 116.97(16) . . ?
C2 C1 C17 122.73(17) . . ?
C1 C2 H2A 120.2 . . ?
C3 C2 C1 119.70(18) . . ?
C3 C2 H2A 120.2 . . ?
N1 C5 C4 119.03(17) . . ?
N1 C5 B1 117.57(16) . . ?
C4 C5 B1 123.24(17) . . ?
C1 C17 H17A 109.5 . . ?
C1 C17 H17B 109.5 . . ?
C1 C17 H17C 109.5 . . ?
H17A C17 H17B 109.5 . . ?
H17A C17 H17C 109.5 . . ?
H17B C17 H17C 109.5 . . ?
C5 C4 H4 119.8 . . ?
C3 C4 C5 120.43(18) . . ?
C3 C4 H4 119.8 . . ?
C11 C12 H12 118.9 . . ?
C11 C12 C13 122.3(2) . . ?
C13 C12 H12 118.9 . . ?
C2 C3 H3 120.5 . . ?
C4 C3 C2 119.10(18) . . ?
C4 C3 H3 120.5 . . ?
O1 C19 H19A 109.7 . . ?
O1 C19 H19B 109.7 . . ?
O1 C19 C20 109.84(16) . . ?
H19A C19 H19B 108.2 . . ?
C20 C19 H19A 109.7 . . ?
C20 C19 H19B 109.7 . . ?
C12 C11 C16 116.67(18) . . ?
C12 C11 B1 121.56(17) . . ?
C16 C11 B1 121.63(18) . . ?
C13 C14 H14 120.3 . . ?
C15 C14 H14 120.3 . . ?
C15 C14 C13 119.48(19) . . ?
N2 C10 C9 115.69(18) . . ?
N2 C10 B1 117.87(16) . . ?
C9 C10 B1 126.17(18) . . ?
C12 C13 H13 120.2 . . ?
C14 C13 C12 119.6(2) . . ?
C14 C13 H13 120.2 . . ?
C11 C16 H16 119.2 . . ?
C15 C16 C11 121.5(2) . . ?
C15 C16 H16 119.2 . . ?
C14 C15 C16 120.5(2) . . ?
C14 C15 H15 119.8 . . ?
C16 C15 H15 119.8 . . ?
N2 C6 C7 117.1(2) . . ?
N2 C6 C18 117.1(2) . . ?
C7 C6 C18 125.8(2) . . ?
C10 C9 H9 119.9 . . ?
C8 C9 C10 120.1(2) . . ?
C8 C9 H9 119.9 . . ?
C19 C20 H20A 109.5 . . ?
C19 C20 H20B 109.5 . . ?
C19 C20 H20C 109.5 . . ?
H20A C20 H20B 109.5 . . ?
H20A C20 H20C 109.5 . . ?
H20B C20 H20C 109.5 . . ?
C6 C7 H7 120.2 . . ?
C6 C7 C8 119.6(2) . . ?
C8 C7 H7 120.2 . . ?
C6 C18 H18A 109.5 . . ?
C6 C18 H18B 109.5 . . ?
C6 C18 H18C 109.5 . . ?
H18A C18 H18B 109.5 . . ?
H18A C18 H18C 109.5 . . ?
H18B C18 H18C 109.5 . . ?
C9 C8 H8 119.6 . . ?
C7 C8 C9 120.8(2) . . ?
C7 C8 H8 119.6 . . ?
O1 B1 C5 105.18(14) . . ?
O1 B1 C11 112.61(15) . . ?
O1 B1 C10 107.24(15) . . ?
C5 B1 C10 104.39(15) . . ?
C11 B1 C5 114.70(16) . . ?
C11 B1 C10 112.02(15) . . ?

loop_
_geom_bond_atom_site_label_1
_geom_bond_atom_site_label_2
_geom_bond_distance
_geom_bond_site_symmetry_2
_geom_bond_publ_flag
Co1 Cl2 2.2617(5) . ?
Co1 Cl1 2.2378(5) . ?
Co1 O1 1.9869(13) . ?
Co1 N1 2.0183(16) . ?
O1 C19 1.442(2) . ?
O1 B1 1.520(2) . ?
N1 C1 1.355(2) . ?
N1 C5 1.364(2) . ?
N2 H2 0.8800 . ?
N2 C10 1.349(3) . ?
N2 C6 1.359(3) . ?
C1 C2 1.389(3) . ?
C1 C17 1.497(3) . ?
C2 H2A 0.9500 . ?
C2 C3 1.386(3) . ?
C5 C4 1.395(3) . ?
C5 B1 1.630(3) . ?
C17 H17A 0.9800 . ?
C17 H17B 0.9800 . ?
C17 H17C 0.9800 . ?
C4 H4 0.9500 . ?
C4 C3 1.386(3) . ?
C12 H12 0.9500 . ?
C12 C11 1.395(3) . ?
C12 C13 1.395(3) . ?
C3 H3 0.9500 . ?
C19 H19A 0.9900 . ?
C19 H19B 0.9900 . ?
C19 C20 1.503(3) . ?
C11 C16 1.405(3) . ?
C11 B1 1.615(3) . ?
C14 H14 0.9500 . ?
C14 C13 1.393(3) . ?
C14 C15 1.379(3) . ?
C10 C9 1.395(3) . ?
C10 B1 1.646(3) . ?
C13 H13 0.9500 . ?
C16 H16 0.9500 . ?
C16 C15 1.394(3) . ?
C15 H15 0.9500 . ?
C6 C7 1.372(3) . ?
C6 C18 1.490(3) . ?
C9 H9 0.9500 . ?
C9 C8 1.385(3) . ?
C20 H20A 0.9800 . ?
C20 H20B 0.9800 . ?
C20 H20C 0.9800 . ?
C7 H7 0.9500 . ?
C7 C8 1.384(4) . ?
C18 H18A 0.9800 . ?
C18 H18B 0.9800 . ?
C18 H18C 0.9800 . ?
C8 H8 0.9500 . ?

loop_
_geom_torsion_atom_site_label_1
_geom_torsion_atom_site_label_2
_geom_torsion_atom_site_label_3
_geom_torsion_atom_site_label_4
_geom_torsion
_geom_torsion_site_symmetry_1
_geom_torsion_site_symmetry_2
_geom_torsion_site_symmetry_3
_geom_torsion_site_symmetry_4
_geom_torsion_publ_flag
Co1 O1 C19 C20 74.54(18) . . . . ?
Co1 O1 B1 C5 -14.75(17) . . . . ?
Co1 O1 B1 C11 -140.35(13) . . . . ?
Co1 O1 B1 C10 95.98(14) . . . . ?
Co1 N1 C1 C2 -172.62(13) . . . . ?
Co1 N1 C1 C17 7.9(2) . . . . ?
Co1 N1 C5 C4 173.37(14) . . . . ?
Co1 N1 C5 B1 -11.1(2) . . . . ?
N1 C1 C2 C3 -0.5(3) . . . . ?
N1 C5 C4 C3 0.0(3) . . . . ?
N1 C5 B1 O1 16.6(2) . . . . ?
N1 C5 B1 C11 140.92(17) . . . . ?
N1 C5 B1 C10 -96.11(18) . . . . ?
N2 C10 C9 C8 -0.9(3) . . . . ?
N2 C10 B1 O1 -12.6(2) . . . . ?
N2 C10 B1 C5 98.66(18) . . . . ?
N2 C10 B1 C11 -136.65(17) . . . . ?
N2 C6 C7 C8 -1.9(3) . . . . ?
C1 N1 C5 C4 -1.8(3) . . . . ?
C1 N1 C5 B1 173.70(16) . . . . ?
C1 C2 C3 C4 -1.3(3) . . . . ?
C5 N1 C1 C2 2.1(3) . . . . ?
C5 N1 C1 C17 -177.46(16) . . . . ?
C5 C4 C3 C2 1.5(3) . . . . ?
C17 C1 C2 C3 179.03(18) . . . . ?
C4 C5 B1 O1 -168.04(17) . . . . ?
C4 C5 B1 C11 -43.8(2) . . . . ?
C4 C5 B1 C10 79.2(2) . . . . ?
C12 C11 C16 C15 -0.9(3) . . . . ?
C12 C11 B1 O1 89.7(2) . . . . ?
C12 C11 B1 C5 -30.5(3) . . . . ?
C12 C11 B1 C10 -149.30(18) . . . . ?
C19 O1 B1 C5 173.12(14) . . . . ?
C19 O1 B1 C11 47.5(2) . . . . ?
C19 O1 B1 C10 -76.15(19) . . . . ?
C11 C12 C13 C14 1.9(3) . . . . ?
C11 C16 C15 C14 1.1(3) . . . . ?
C10 N2 C6 C7 2.3(3) . . . . ?
C10 N2 C6 C18 -177.07(19) . . . . ?
C10 C9 C8 C7 1.2(3) . . . . ?
C13 C12 C11 C16 -0.6(3) . . . . ?
C13 C12 C11 B1 -176.39(19) . . . . ?
C13 C14 C15 C16 0.2(3) . . . . ?
C16 C11 B1 O1 -85.9(2) . . . . ?
C16 C11 B1 C5 153.87(18) . . . . ?
C16 C11 B1 C10 35.1(2) . . . . ?
C15 C14 C13 C12 -1.7(3) . . . . ?
C6 N2 C10 C9 -0.9(3) . . . . ?
C6 N2 C10 B1 -175.30(17) . . . . ?
C6 C7 C8 C9 0.3(3) . . . . ?
C9 C10 B1 O1 173.61(18) . . . . ?
C9 C10 B1 C5 -75.1(2) . . . . ?
C9 C10 B1 C11 49.6(3) . . . . ?
C18 C6 C7 C8 177.4(2) . . . . ?
B1 O1 C19 C20 -113.85(19) . . . . ?
B1 C5 C4 C3 -175.25(18) . . . . ?
B1 C11 C16 C15 174.87(19) . . . . ?
B1 C10 C9 C8 172.99(19) . . . . ?
